data_4515330
loop_
_publ_author_name
'Wong, Michael Y.'
'Krotkus, Simonas'
'Copley, Graeme'
'Li, Wenbo'
'Murawski, Caroline'
'Hall, David'
'Hedley, Gordon J.'
'Jaricot, Marie'
'Cordes, David B.'
'Slawin, Alexandra M. Z.'
'Olivier, Yoann'
'Beljonne, David'
'Muccioli, Luca'
'Moral, Monica'
'Sancho-Garcia, Juan-Carlos'
'Gather, Malte C.'
'Samuel, Ifor D. W.'
'Zysman-Colman, Eli'

_publ_section_title
;
 Deep-Blue Oxadiazole-Containing Thermally Activated Delayed Fluorescence
 Emitters for Organic Light-Emitting Diodes.
;
_journal_issue 39
_journal_name_full 'ACS applied materials &amp; interfaces'
_journal_page_first 33360
_journal_page_last 33372
_journal_paper_doi 10.1021/acsami.8b11136
_journal_volume 10
_journal_year 2018
_chemical_formula_moiety 'C48 H32 N6 O4, C H2 Cl2'
_chemical_formula_sum 'C49 H34 Cl2 N6 O4'
_chemical_formula_weight 841.75
_space_group_crystal_system monoclinic
_space_group_IT_number 14
_space_group_name_Hall '-P 2ybc'
_space_group_name_H-M_alt 'P 1 21/c 1'
_atom_sites_solution_hydrogens geom
_atom_sites_solution_primary direct
_atom_sites_solution_secondary difmap
_audit_creation_date 2018-03-29
_audit_creation_method 'by CrystalStructure 4.3'
_cell_angle_alpha 90.0000
_cell_angle_beta 90.236(3)
_cell_angle_gamma 90.0000
_cell_formula_units_Z 4
_cell_length_a 11.8448(12)
_cell_length_b 29.173(3)
_cell_length_c 11.9495(11)
_cell_measurement_reflns_used 6670
_cell_measurement_temperature 173
_cell_measurement_theta_max 25.30
_cell_measurement_theta_min 1.40
_cell_volume 4129.1(7)
_computing_cell_refinement 'CrystalClear-SM Expert 2.1 b45'
_computing_data_collection 'CrystalClear-SM Expert 2.1 b45 (Rigaku, 2015)'
_computing_data_reduction 'CrystalClear-SM Expert 2.1 b45'
_computing_molecular_graphics 'CrystalStructure 4.3'
_computing_publication_material 'CrystalStructure 4.3 (Rigaku, 2018)'
_computing_structure_refinement 'SHELXL Version 2018/3 (Sheldrick, 2008)'
_computing_structure_solution 'SIR2011 (Burla, et al., 2012)'
_diffrn_ambient_temperature 173
_diffrn_detector_area_resol_mean 5.814
_diffrn_measured_fraction_theta_full 0.998
_diffrn_measured_fraction_theta_max 0.989
_diffrn_measurement_device_type 'Rigaku XtaLAB P200'
_diffrn_measurement_method \w
_diffrn_radiation_type 'Mo K\a'
_diffrn_radiation_wavelength 0.71075
_diffrn_reflns_av_R_equivalents 0.0425
_diffrn_reflns_av_unetI/netI 0.0268
_diffrn_reflns_Laue_measured_fraction_full 0.998
_diffrn_reflns_Laue_measured_fraction_max 0.989
_diffrn_reflns_limit_h_max 14
_diffrn_reflns_limit_h_min -14
_diffrn_reflns_limit_k_max 35
_diffrn_reflns_limit_k_min -35
_diffrn_reflns_limit_l_max 13
_diffrn_reflns_limit_l_min -14
_diffrn_reflns_number 50069
_diffrn_reflns_point_group_measured_fraction_full 0.998
_diffrn_reflns_point_group_measured_fraction_max 0.989
_diffrn_reflns_theta_full 25.242
_diffrn_reflns_theta_max 25.393
_diffrn_reflns_theta_min 1.396
_diffrn_standards_number 0
_exptl_absorpt_coefficient_mu 0.212
_exptl_absorpt_correction_T_max 0.996
_exptl_absorpt_correction_T_min 0.925
_exptl_absorpt_correction_type multi-scan
_exptl_absorpt_process_details 'REQAB (Rigaku, 1998)'
_exptl_crystal_colour colorless
_exptl_crystal_density_diffrn 1.354
_exptl_crystal_density_method 'not measured'
_exptl_crystal_description platelet
_exptl_crystal_F_000 1744.00
_exptl_crystal_size_max 0.200
_exptl_crystal_size_mid 0.120
_exptl_crystal_size_min 0.020
_refine_diff_density_max 0.47
_refine_diff_density_min -0.76
_refine_ls_extinction_method none
_refine_ls_goodness_of_fit_ref 1.042
_refine_ls_hydrogen_treatment constr
_refine_ls_number_parameters 552
_refine_ls_number_reflns 7533
_refine_ls_number_restraints 0
_refine_ls_R_factor_all 0.0731
_refine_ls_R_factor_gt 0.0499
_refine_ls_shift/su_max 0.000
_refine_ls_structure_factor_coef Fsqd
_refine_ls_weighting_details 'w = 1/[\s^2^(Fo^2^)+(0.0503P)^2^+3.5586P] where P=(Fo^2^+2Fc^2^)/3'
_refine_ls_weighting_scheme calc
_refine_ls_wR_factor_gt 0.1187
_refine_ls_wR_factor_ref 0.1350
_reflns_Friedel_coverage 0.000
_reflns_number_gt 5648
_reflns_number_total 7533
_reflns_threshold_expression F^2^>2.0\s(F^2^)
_cod_data_source_file am8b11136_si_002.cif
_cod_data_source_block 2CzdOXD4MeOPh
_cod_database_code 4515330

loop_
_space_group_symop_id
_space_group_symop_operation_xyz
1 +X,+Y,+Z
2 -X,1/2+Y,1/2-Z
3 -X,-Y,-Z
4 +X,-1/2-Y,-1/2+Z

loop_
_atom_site_label
_atom_site_type_symbol
_atom_site_fract_x
_atom_site_fract_y
_atom_site_fract_z
_atom_site_U_iso_or_equiv
_atom_site_adp_type
_atom_site_occupancy
_atom_site_site_symmetry_order
_atom_site_calc_flag
_atom_site_refinement_flags_posn
_atom_site_refinement_flags_adp
Cl61 Cl 0.08622(9) 0.15887(3) 0.61027(9) 0.0873(3) Uani 1 1 d . .
Cl62 Cl 0.28543(7) 0.20952(4) 0.67004(7) 0.0748(3) Uani 1 1 d . .
O34 O 0.38786(13) 0.10099(5) 0.76719(13) 0.0348(4) Uani 1 1 d . .
O41 O 0.07244(17) -0.05771(7) 0.58046(17) 0.0568(5) Uani 1 1 d . .
O46 O 0.31264(12) 0.12005(5) 0.98575(13) 0.0337(4) Uani 1 1 d . .
O53 O 0.11048(17) -0.06930(6) 1.14739(18) 0.0577(5) Uani 1 1 d . .
N7 N 0.51741(16) 0.30718(6) 0.92013(16) 0.0356(5) Uani 1 1 d . .
N20 N 0.68580(16) 0.26092(7) 0.78665(16) 0.0353(5) Uani 1 1 d . .
N36 N 0.50049(19) 0.04386(7) 0.8118(2) 0.0502(6) Uani 1 1 d . .
N37 N 0.54859(18) 0.08498(7) 0.8519(2) 0.0476(6) Uani 1 1 d . .
N48 N 0.15296(16) 0.14894(7) 1.04816(18) 0.0399(5) Uani 1 1 d . .
N49 N 0.21787(16) 0.18465(7) 1.00173(18) 0.0397(5) Uani 1 1 d . .
C1 C 0.50976(19) 0.26003(8) 0.89418(19) 0.0322(5) Uani 1 1 d . .
C2 C 0.59190(19) 0.23728(8) 0.83088(19) 0.0330(5) Uani 1 1 d . .
C3 C 0.58014(19) 0.19047(8) 0.8114(2) 0.0343(5) Uani 1 1 d . .
H3 H 0.636681 0.174867 0.770024 0.041 Uiso 1 1 calc R U
C4 C 0.48815(19) 0.16606(8) 0.85062(19) 0.0332(5) Uani 1 1 d . .
C5 C 0.40565(18) 0.18878(8) 0.91416(19) 0.0321(5) Uani 1 1 d . .
C6 C 0.41836(19) 0.23545(8) 0.9345(2) 0.0336(5) Uani 1 1 d . .
H6 H 0.362742 0.250948 0.977254 0.040 Uiso 1 1 calc R U
C8 C 0.6031(2) 0.32804(8) 0.9832(2) 0.0375(6) Uani 1 1 d . .
C9 C 0.6989(2) 0.30863(10) 1.0306(2) 0.0441(6) Uani 1 1 d . .
H9 H 0.716021 0.277050 1.021121 0.053 Uiso 1 1 calc R U
C10 C 0.7685(3) 0.33732(12) 1.0922(2) 0.0584(8) Uani 1 1 d . .
H10 H 0.835522 0.325321 1.124828 0.070 Uiso 1 1 calc R U
C11 C 0.7421(3) 0.38353(13) 1.1072(3) 0.0678(10) Uani 1 1 d . .
H11 H 0.791011 0.402336 1.150591 0.081 Uiso 1 1 calc R U
C12 C 0.6470(3) 0.40220(11) 1.0605(3) 0.0611(8) Uani 1 1 d . .
H12 H 0.630070 0.433719 1.071236 0.073 Uiso 1 1 calc R U
C13 C 0.5752(2) 0.37455(9) 0.9970(2) 0.0452(6) Uani 1 1 d . .
C14 C 0.4688(2) 0.38212(9) 0.9398(2) 0.0457(6) Uani 1 1 d . .
C15 C 0.4011(3) 0.42071(10) 0.9209(3) 0.0621(8) Uani 1 1 d . .
H15 H 0.423078 0.449879 0.948797 0.075 Uiso 1 1 calc R U
C16 C 0.3023(3) 0.41579(11) 0.8615(3) 0.0655(9) Uani 1 1 d . .
H16 H 0.255784 0.441825 0.848942 0.079 Uiso 1 1 calc R U
C17 C 0.2693(3) 0.37362(10) 0.8195(2) 0.0533(7) Uani 1 1 d . .
H17 H 0.200302 0.371238 0.779165 0.064 Uiso 1 1 calc R U
C18 C 0.3351(2) 0.33481(9) 0.8351(2) 0.0431(6) Uani 1 1 d . .
H18 H 0.312951 0.305926 0.805520 0.052 Uiso 1 1 calc R U
C19 C 0.4344(2) 0.33986(8) 0.8956(2) 0.0385(6) Uani 1 1 d . .
C21 C 0.79924(19) 0.25023(8) 0.8080(2) 0.0355(5) Uani 1 1 d . .
C22 C 0.8436(2) 0.21691(9) 0.8778(2) 0.0428(6) Uani 1 1 d . .
H22 H 0.796204 0.195900 0.916105 0.051 Uiso 1 1 calc R U
C23 C 0.9597(2) 0.21542(10) 0.8897(2) 0.0491(7) Uani 1 1 d . .
H23 H 0.992720 0.193183 0.937764 0.059 Uiso 1 1 calc R U
C24 C 1.0293(2) 0.24592(10) 0.8323(2) 0.0494(7) Uani 1 1 d . .
H24 H 1.108809 0.243951 0.841740 0.059 Uiso 1 1 calc R U
C25 C 0.9847(2) 0.27891(9) 0.7622(2) 0.0449(6) Uani 1 1 d . .
H25 H 1.032682 0.299427 0.723013 0.054 Uiso 1 1 calc R U
C26 C 0.8675(2) 0.28152(8) 0.7500(2) 0.0365(5) Uani 1 1 d . .
C27 C 0.7935(2) 0.31204(8) 0.69025(19) 0.0350(5) Uani 1 1 d . .
C28 C 0.8120(2) 0.34876(9) 0.6179(2) 0.0452(6) Uani 1 1 d . .
H28 H 0.886628 0.357758 0.599141 0.054 Uiso 1 1 calc R U
C29 C 0.7205(3) 0.37181(9) 0.5739(2) 0.0518(7) Uani 1 1 d . .
H29 H 0.732316 0.397066 0.525151 0.062 Uiso 1 1 calc R U
C30 C 0.6107(3) 0.35846(9) 0.6002(2) 0.0466(7) Uani 1 1 d . .
H30 H 0.549077 0.375221 0.569760 0.056 Uiso 1 1 calc R U
C31 C 0.5892(2) 0.32144(8) 0.6693(2) 0.0400(6) Uani 1 1 d . .
H31 H 0.514281 0.311809 0.684958 0.048 Uiso 1 1 calc R U
C32 C 0.6824(2) 0.29897(8) 0.71486(19) 0.0338(5) Uani 1 1 d . .
C33 C 0.47958(19) 0.11691(8) 0.8245(2) 0.0342(5) Uani 1 1 d . .
C35 C 0.4072(2) 0.05493(8) 0.7639(2) 0.0365(5) Uani 1 1 d . .
C38 C 0.3229(2) 0.02511(8) 0.7127(2) 0.0371(5) Uani 1 1 d . .
C39 C 0.3243(2) -0.02142(9) 0.7356(2) 0.0458(6) Uani 1 1 d . .
H39 H 0.382188 -0.033654 0.782061 0.055 Uiso 1 1 calc R U
C40 C 0.2429(2) -0.05031(9) 0.6921(2) 0.0478(7) Uani 1 1 d . .
H40 H 0.244767 -0.082162 0.708526 0.057 Uiso 1 1 calc R U
C41 C 0.1589(2) -0.03259(9) 0.6245(2) 0.0428(6) Uani 1 1 d . .
C42 C 0.1581(2) 0.01379(9) 0.5982(2) 0.0478(7) Uani 1 1 d . .
H42 H 0.101782 0.025755 0.549426 0.057 Uiso 1 1 calc R U
C43 C 0.2390(2) 0.04236(9) 0.6428(2) 0.0435(6) Uani 1 1 d . .
H43 H 0.237459 0.074155 0.625676 0.052 Uiso 1 1 calc R U
C44 C 0.0599(3) -0.10386(10) 0.6197(3) 0.0598(8) Uani 1 1 d . .
H44A H 0.055063 -0.103883 0.701512 0.072 Uiso 1 1 calc R U
H44B H 0.125260 -0.122070 0.596334 0.072 Uiso 1 1 calc R U
H44C H -0.009081 -0.117186 0.587943 0.072 Uiso 1 1 calc R U
C45 C 0.30966(19) 0.16605(7) 0.9663(2) 0.0325(5) Uani 1 1 d . .
C47 C 0.21155(18) 0.11191(8) 1.03652(19) 0.0327(5) Uani 1 1 d . .
C50 C 0.18411(19) 0.06519(8) 1.06832(19) 0.0332(5) Uani 1 1 d . .
C51 C 0.2644(2) 0.03050(8) 1.0612(2) 0.0427(6) Uani 1 1 d . .
H51 H 0.338537 0.037375 1.036064 0.051 Uiso 1 1 calc R U
C52 C 0.2370(2) -0.01350(9) 1.0903(2) 0.0468(7) Uani 1 1 d . .
H52 H 0.292341 -0.036987 1.085696 0.056 Uiso 1 1 calc R U
C53 C 0.1293(2) -0.02397(8) 1.1262(2) 0.0417(6) Uani 1 1 d . .
C54 C 0.0490(2) 0.01035(9) 1.1362(2) 0.0468(7) Uani 1 1 d . .
H54 H -0.024509 0.003459 1.162919 0.056 Uiso 1 1 calc R U
C55 C 0.0771(2) 0.05463(8) 1.1068(2) 0.0427(6) Uani 1 1 d . .
H55 H 0.022173 0.078225 1.113131 0.051 Uiso 1 1 calc R U
C56 C 0.0063(3) -0.08214(11) 1.1914(3) 0.0638(8) Uani 1 1 d . .
H56A H -0.054291 -0.071413 1.141810 0.077 Uiso 1 1 calc R U
H56B H -0.002877 -0.068419 1.265653 0.077 Uiso 1 1 calc R U
H56C H 0.002854 -0.115605 1.197609 0.077 Uiso 1 1 calc R U
C61 C 0.1671(2) 0.20668(11) 0.5810(3) 0.0566(8) Uani 1 1 d . .
H61A H 0.120769 0.234638 0.590516 0.068 Uiso 1 1 calc R U
H61B H 0.192486 0.205435 0.502240 0.068 Uiso 1 1 calc R U

loop_
_atom_site_aniso_label
_atom_site_aniso_U_11
_atom_site_aniso_U_22
_atom_site_aniso_U_33
_atom_site_aniso_U_23
_atom_site_aniso_U_13
_atom_site_aniso_U_12
Cl61 0.0853(7) 0.0716(6) 0.1050(8) 0.0012(5) 0.0026(6) -0.0295(5)
Cl62 0.0591(5) 0.1094(7) 0.0558(5) 0.0196(5) -0.0131(4) -0.0128(5)
O34 0.0365(9) 0.0295(8) 0.0384(9) -0.0009(7) -0.0028(7) 0.0026(7)
O41 0.0592(12) 0.0519(12) 0.0592(12) -0.0021(10) -0.0108(10) -0.0145(10)
O46 0.0287(8) 0.0297(8) 0.0425(9) 0.0012(7) 0.0043(7) 0.0028(7)
O53 0.0610(12) 0.0371(10) 0.0751(14) 0.0100(10) 0.0037(10) -0.0042(9)
N7 0.0356(11) 0.0323(11) 0.0389(11) -0.0020(9) -0.0014(9) -0.0018(9)
N20 0.0315(10) 0.0359(11) 0.0383(11) 0.0059(9) -0.0001(8) -0.0006(8)
N36 0.0464(13) 0.0338(12) 0.0703(16) -0.0095(11) -0.0150(12) 0.0072(10)
N37 0.0412(12) 0.0345(12) 0.0670(15) -0.0078(10) -0.0103(11) 0.0049(10)
N48 0.0310(10) 0.0306(11) 0.0583(14) 0.0027(9) 0.0074(9) 0.0024(9)
N49 0.0325(11) 0.0301(10) 0.0564(13) 0.0041(9) 0.0056(9) 0.0027(9)
C1 0.0320(12) 0.0310(12) 0.0336(12) 0.0006(10) -0.0063(10) -0.0001(10)
C2 0.0306(12) 0.0361(13) 0.0323(12) 0.0038(10) -0.0028(10) -0.0007(10)
C3 0.0326(12) 0.0350(13) 0.0354(13) 0.0018(10) 0.0012(10) 0.0038(10)
C4 0.0308(12) 0.0334(12) 0.0355(13) 0.0017(10) -0.0038(10) 0.0042(10)
C5 0.0289(12) 0.0315(12) 0.0358(13) 0.0027(10) -0.0037(10) 0.0012(9)
C6 0.0307(12) 0.0327(12) 0.0375(13) -0.0010(10) -0.0006(10) 0.0035(10)
C8 0.0406(14) 0.0408(14) 0.0312(13) -0.0009(10) 0.0050(11) -0.0132(11)
C9 0.0422(14) 0.0564(16) 0.0337(13) 0.0036(12) 0.0013(11) -0.0097(13)
C10 0.0470(16) 0.088(2) 0.0401(16) 0.0011(15) -0.0001(13) -0.0234(16)
C11 0.071(2) 0.085(3) 0.0480(18) -0.0122(17) 0.0008(16) -0.0414(19)
C12 0.081(2) 0.0524(18) 0.0498(18) -0.0105(14) 0.0084(16) -0.0270(17)
C13 0.0560(16) 0.0410(14) 0.0387(14) -0.0043(11) 0.0108(12) -0.0141(13)
C14 0.0615(17) 0.0369(14) 0.0389(14) -0.0022(11) 0.0098(13) -0.0026(12)
C15 0.090(2) 0.0366(15) 0.0597(19) -0.0058(14) 0.0109(18) 0.0070(15)
C16 0.087(2) 0.0493(18) 0.060(2) 0.0024(15) 0.0054(18) 0.0298(17)
C17 0.0564(17) 0.0556(18) 0.0480(16) 0.0048(14) 0.0014(13) 0.0180(14)
C18 0.0443(15) 0.0410(14) 0.0439(15) 0.0001(11) 0.0020(12) 0.0050(12)
C19 0.0454(14) 0.0338(13) 0.0363(13) 0.0015(10) 0.0056(11) 0.0020(11)
C21 0.0321(12) 0.0372(13) 0.0373(13) -0.0016(10) 0.0026(10) 0.0010(10)
C22 0.0367(14) 0.0438(14) 0.0480(15) 0.0068(12) 0.0023(11) 0.0021(11)
C23 0.0420(15) 0.0518(16) 0.0535(17) 0.0017(13) -0.0049(13) 0.0099(13)
C24 0.0321(13) 0.0586(17) 0.0574(17) -0.0069(14) 0.0001(12) 0.0007(13)
C25 0.0364(14) 0.0487(15) 0.0497(16) -0.0054(13) 0.0071(12) -0.0089(12)
C26 0.0388(13) 0.0355(13) 0.0353(13) -0.0050(10) 0.0025(10) -0.0042(11)
C27 0.0418(14) 0.0313(12) 0.0320(13) -0.0056(10) 0.0003(10) -0.0067(10)
C28 0.0566(16) 0.0386(14) 0.0405(14) -0.0010(11) 0.0038(12) -0.0140(13)
C29 0.076(2) 0.0352(14) 0.0439(16) 0.0058(12) -0.0038(14) -0.0093(14)
C30 0.0653(18) 0.0379(14) 0.0366(14) 0.0009(11) -0.0101(13) 0.0047(13)
C31 0.0439(14) 0.0411(14) 0.0351(13) -0.0007(11) -0.0036(11) 0.0016(11)
C32 0.0422(13) 0.0309(12) 0.0284(12) -0.0016(10) -0.0005(10) -0.0025(10)
C33 0.0308(12) 0.0325(12) 0.0392(13) -0.0009(10) 0.0014(10) 0.0019(10)
C35 0.0420(14) 0.0297(12) 0.0377(13) -0.0011(10) 0.0009(11) 0.0044(10)
C38 0.0416(13) 0.0347(13) 0.0349(13) -0.0024(10) 0.0015(11) 0.0011(11)
C39 0.0524(16) 0.0374(14) 0.0475(15) 0.0013(12) -0.0107(12) 0.0026(12)
C40 0.0620(17) 0.0331(14) 0.0482(16) 0.0011(12) -0.0058(13) -0.0036(12)
C41 0.0464(15) 0.0424(14) 0.0398(14) -0.0049(11) 0.0006(12) -0.0061(12)
C42 0.0470(15) 0.0477(16) 0.0485(16) 0.0038(12) -0.0112(12) 0.0010(13)
C43 0.0499(15) 0.0344(13) 0.0462(15) 0.0034(11) -0.0033(12) 0.0018(12)
C44 0.069(2) 0.0547(18) 0.0560(18) -0.0067(14) 0.0030(15) -0.0221(15)
C45 0.0317(12) 0.0266(12) 0.0392(13) 0.0007(10) -0.0029(10) 0.0029(10)
C47 0.0276(12) 0.0336(12) 0.0368(13) -0.0014(10) 0.0007(10) 0.0015(10)
C50 0.0326(12) 0.0309(12) 0.0360(13) 0.0000(10) -0.0001(10) 0.0031(10)
C51 0.0336(13) 0.0355(13) 0.0592(17) -0.0023(12) 0.0024(12) 0.0039(11)
C52 0.0396(14) 0.0332(14) 0.0675(18) -0.0015(12) -0.0011(13) 0.0081(11)
C53 0.0524(16) 0.0279(13) 0.0447(15) 0.0032(11) -0.0051(12) 0.0002(11)
C54 0.0421(15) 0.0421(15) 0.0563(17) 0.0062(12) 0.0118(13) -0.0010(12)
C55 0.0405(14) 0.0342(13) 0.0534(16) 0.0038(11) 0.0093(12) 0.0085(11)
C56 0.069(2) 0.0502(18) 0.072(2) 0.0108(15) 0.0038(17) -0.0096(15)
C61 0.0554(18) 0.0647(19) 0.0497(17) 0.0080(14) -0.0061(14) -0.0095(15)

loop_
_atom_type_symbol
_atom_type_description
_atom_type_scat_dispersion_real
_atom_type_scat_dispersion_imag
_atom_type_scat_source
C C 0.0033 0.0016
;
International Tables for Crystallography
(Vol. C, Tables 4.2.6.8 and 6.1.1.4)
;
H H 0.0000 0.0000
;
International Tables for Crystallography
(Vol. C, Table 6.1.1.4)
;
N N 0.0061 0.0033
;
International Tables for Crystallography
(Vol. C, Tables 4.2.6.8 and 6.1.1.4)
;
O O 0.0106 0.0060
;
International Tables for Crystallography
(Vol. C, Tables 4.2.6.8 and 6.1.1.4)
;
Cl Cl 0.1484 0.1585
;
International Tables for Crystallography
(Vol. C, Tables 4.2.6.8 and 6.1.1.4)
;

loop_
_geom_angle_atom_site_label_1
_geom_angle_atom_site_label_2
_geom_angle_atom_site_label_3
_geom_angle
C33 O34 C35 102.49(17)
C41 O41 C44 117.2(2)
C45 O46 C47 103.00(17)
C53 O53 C56 118.4(2)
C19 N7 C8 108.90(19)
C19 N7 C1 124.94(19)
C8 N7 C1 125.9(2)
C21 N20 C32 108.19(19)
C21 N20 C2 125.35(19)
C32 N20 C2 126.46(19)
C35 N36 N37 106.4(2)
C33 N37 N36 106.0(2)
C47 N48 N49 106.35(18)
C45 N49 N48 106.27(18)
C6 C1 C2 119.1(2)
C6 C1 N7 118.5(2)
C2 C1 N7 122.4(2)
C3 C2 C1 119.1(2)
C3 C2 N20 119.6(2)
C1 C2 N20 121.3(2)
C4 C3 C2 121.7(2)
C4 C3 H3 119.1
C2 C3 H3 119.1
C3 C4 C5 119.3(2)
C3 C4 C33 118.9(2)
C5 C4 C33 121.8(2)
C6 C5 C4 118.7(2)
C6 C5 C45 117.0(2)
C4 C5 C45 124.1(2)
C1 C6 C5 122.0(2)
C1 C6 H6 119.0
C5 C6 H6 119.0
C9 C8 N7 129.2(2)
C9 C8 C13 122.6(2)
N7 C8 C13 108.1(2)
C10 C9 C8 117.0(3)
C10 C9 H9 121.5
C8 C9 H9 121.5
C9 C10 C11 121.3(3)
C9 C10 H10 119.4
C11 C10 H10 119.4
C12 C11 C10 121.1(3)
C12 C11 H11 119.5
C10 C11 H11 119.5
C11 C12 C13 119.4(3)
C11 C12 H12 120.3
C13 C12 H12 120.3
C12 C13 C8 118.5(3)
C12 C13 C14 134.1(3)
C8 C13 C14 107.3(2)
C15 C14 C19 118.7(3)
C15 C14 C13 134.1(3)
C19 C14 C13 107.2(2)
C16 C15 C14 119.1(3)
C16 C15 H15 120.5
C14 C15 H15 120.5
C15 C16 C17 121.3(3)
C15 C16 H16 119.4
C17 C16 H16 119.4
C16 C17 C18 121.3(3)
C16 C17 H17 119.3
C18 C17 H17 119.3
C19 C18 C17 117.3(3)
C19 C18 H18 121.4
C17 C18 H18 121.4
C18 C19 N7 129.1(2)
C18 C19 C14 122.4(2)
N7 C19 C14 108.5(2)
C22 C21 N20 128.9(2)
C22 C21 C26 122.4(2)
N20 C21 C26 108.6(2)
C23 C22 C21 117.3(2)
C23 C22 H22 121.3
C21 C22 H22 121.3
C22 C23 C24 121.3(3)
C22 C23 H23 119.4
C24 C23 H23 119.4
C25 C24 C23 121.2(2)
C25 C24 H24 119.4
C23 C24 H24 119.4
C24 C25 C26 118.6(2)
C24 C25 H25 120.7
C26 C25 H25 120.7
C25 C26 C21 119.1(2)
C25 C26 C27 133.6(2)
C21 C26 C27 107.2(2)
C28 C27 C32 119.3(2)
C28 C27 C26 133.3(2)
C32 C27 C26 107.4(2)
C29 C28 C27 119.1(3)
C29 C28 H28 120.5
C27 C28 H28 120.5
C28 C29 C30 120.7(2)
C28 C29 H29 119.6
C30 C29 H29 119.6
C31 C30 C29 121.8(3)
C31 C30 H30 119.1
C29 C30 H30 119.1
C30 C31 C32 116.9(2)
C30 C31 H31 121.6
C32 C31 H31 121.6
C31 C32 C27 122.2(2)
C31 C32 N20 129.2(2)
C27 C32 N20 108.6(2)
N37 C33 O34 112.8(2)
N37 C33 C4 127.7(2)
O34 C33 C4 119.52(19)
N36 C35 O34 112.3(2)
N36 C35 C38 128.6(2)
O34 C35 C38 119.0(2)
C39 C38 C43 118.8(2)
C39 C38 C35 119.6(2)
C43 C38 C35 121.6(2)
C40 C39 C38 121.1(2)
C40 C39 H39 119.5
C38 C39 H39 119.5
C41 C40 C39 119.5(2)
C41 C40 H40 120.2
C39 C40 H40 120.2
O41 C41 C40 124.3(2)
O41 C41 C42 115.6(2)
C40 C41 C42 120.1(2)
C43 C42 C41 119.9(2)
C43 C42 H42 120.1
C41 C42 H42 120.1
C42 C43 C38 120.6(2)
C42 C43 H43 119.7
C38 C43 H43 119.7
O41 C44 H44A 109.5
O41 C44 H44B 109.5
H44A C44 H44B 109.5
O41 C44 H44C 109.5
H44A C44 H44C 109.5
H44B C44 H44C 109.5
N49 C45 O46 112.4(2)
N49 C45 C5 127.5(2)
O46 C45 C5 120.07(19)
N48 C47 O46 112.0(2)
N48 C47 C50 129.5(2)
O46 C47 C50 118.51(19)
C55 C50 C51 119.0(2)
C55 C50 C47 120.1(2)
C51 C50 C47 120.8(2)
C52 C51 C50 120.2(2)
C52 C51 H51 119.9
C50 C51 H51 119.9
C51 C52 C53 120.4(2)
C51 C52 H52 119.8
C53 C52 H52 119.8
O53 C53 C52 115.0(2)
O53 C53 C54 124.8(2)
C52 C53 C54 120.1(2)
C55 C54 C53 119.2(2)
C55 C54 H54 120.4
C53 C54 H54 120.4
C54 C55 C50 121.0(2)
C54 C55 H55 119.5
C50 C55 H55 119.5
O53 C56 H56A 109.5
O53 C56 H56B 109.5
H56A C56 H56B 109.5
O53 C56 H56C 109.5
H56A C56 H56C 109.5
H56B C56 H56C 109.5
Cl61 C61 Cl62 110.91(17)
Cl61 C61 H61A 109.5
Cl62 C61 H61A 109.5
Cl61 C61 H61B 109.5
Cl62 C61 H61B 109.5
H61A C61 H61B 108.0

loop_
_geom_bond_atom_site_label_1
_geom_bond_atom_site_label_2
_geom_bond_distance
Cl61 C61 1.729(3)
Cl62 C61 1.758(3)
O34 C33 1.363(3)
O34 C35 1.364(3)
O41 C41 1.363(3)
O41 C44 1.433(3)
O46 C45 1.362(3)
O46 C47 1.365(3)
O53 C53 1.365(3)
O53 C56 1.394(4)
N7 C19 1.400(3)
N7 C8 1.401(3)
N7 C1 1.413(3)
N20 C21 1.402(3)
N20 C32 1.403(3)
N20 C2 1.413(3)
N36 C35 1.284(3)
N36 N37 1.411(3)
N37 C33 1.281(3)
N48 C47 1.292(3)
N48 N49 1.410(3)
N49 C45 1.288(3)
C1 C6 1.387(3)
C1 C2 1.402(3)
C2 C3 1.392(3)
C3 C4 1.385(3)
C3 H3 0.9500
C4 C5 1.406(3)
C4 C33 1.471(3)
C5 C6 1.391(3)
C5 C45 1.458(3)
C6 H6 0.9500
C8 C9 1.387(4)
C8 C13 1.406(4)
C9 C10 1.385(4)
C9 H9 0.9500
C10 C11 1.396(5)
C10 H10 0.9500
C11 C12 1.368(5)
C11 H11 0.9500
C12 C13 1.395(4)
C12 H12 0.9500
C13 C14 1.447(4)
C14 C15 1.400(4)
C14 C19 1.401(3)
C15 C16 1.373(5)
C15 H15 0.9500
C16 C17 1.384(4)
C16 H16 0.9500
C17 C18 1.386(4)
C17 H17 0.9500
C18 C19 1.386(4)
C18 H18 0.9500
C21 C22 1.383(3)
C21 C26 1.405(3)
C22 C23 1.382(4)
C22 H22 0.9500
C23 C24 1.395(4)
C23 H23 0.9500
C24 C25 1.380(4)
C24 H24 0.9500
C25 C26 1.397(4)
C25 H25 0.9500
C26 C27 1.438(3)
C27 C28 1.395(3)
C27 C32 1.402(3)
C28 C29 1.377(4)
C28 H28 0.9500
C29 C30 1.394(4)
C29 H29 0.9500
C30 C31 1.384(4)
C30 H30 0.9500
C31 C32 1.393(3)
C31 H31 0.9500
C35 C38 1.457(3)
C38 C39 1.385(3)
C38 C43 1.390(4)
C39 C40 1.381(4)
C39 H39 0.9500
C40 C41 1.380(4)
C40 H40 0.9500
C41 C42 1.389(4)
C42 C43 1.376(4)
C42 H42 0.9500
C43 H43 0.9500
C44 H44A 0.9800
C44 H44B 0.9800
C44 H44C 0.9800
C47 C50 1.452(3)
C50 C55 1.385(3)
C50 C51 1.392(3)
C51 C52 1.370(4)
C51 H51 0.9500
C52 C53 1.382(4)
C52 H52 0.9500
C53 C54 1.386(4)
C54 C55 1.379(4)
C54 H54 0.9500
C55 H55 0.9500
C56 H56A 0.9800
C56 H56B 0.9800
C56 H56C 0.9800
C61 H61A 0.9900
C61 H61B 0.9900

loop_
_geom_torsion_atom_site_label_1
_geom_torsion_atom_site_label_2
_geom_torsion_atom_site_label_3
_geom_torsion_atom_site_label_4
_geom_torsion
C35 N36 N37 C33 0.1(3)
C47 N48 N49 C45 0.0(3)
C19 N7 C1 C6 -56.6(3)
C8 N7 C1 C6 117.0(3)
C19 N7 C1 C2 124.4(2)
C8 N7 C1 C2 -62.0(3)
C6 C1 C2 C3 -0.8(3)
N7 C1 C2 C3 178.2(2)
C6 C1 C2 N20 179.1(2)
N7 C1 C2 N20 -1.9(3)
C21 N20 C2 C3 -57.7(3)
C32 N20 C2 C3 122.6(2)
C21 N20 C2 C1 122.4(3)
C32 N20 C2 C1 -57.3(3)
C1 C2 C3 C4 1.5(3)
N20 C2 C3 C4 -178.4(2)
C2 C3 C4 C5 -1.5(3)
C2 C3 C4 C33 178.4(2)
C3 C4 C5 C6 0.8(3)
C33 C4 C5 C6 -179.2(2)
C3 C4 C5 C45 -175.5(2)
C33 C4 C5 C45 4.5(4)
C2 C1 C6 C5 0.1(3)
N7 C1 C6 C5 -178.9(2)
C4 C5 C6 C1 -0.1(3)
C45 C5 C6 C1 176.5(2)
C19 N7 C8 C9 176.6(2)
C1 N7 C8 C9 2.2(4)
C19 N7 C8 C13 -1.1(3)
C1 N7 C8 C13 -175.5(2)
N7 C8 C9 C10 -178.2(2)
C13 C8 C9 C10 -0.7(4)
C8 C9 C10 C11 1.0(4)
C9 C10 C11 C12 -0.7(5)
C10 C11 C12 C13 0.1(5)
C11 C12 C13 C8 0.1(4)
C11 C12 C13 C14 177.8(3)
C9 C8 C13 C12 0.2(4)
N7 C8 C13 C12 178.1(2)
C9 C8 C13 C14 -178.0(2)
N7 C8 C13 C14 -0.1(3)
C12 C13 C14 C15 4.7(5)
C8 C13 C14 C15 -177.5(3)
C12 C13 C14 C19 -176.5(3)
C8 C13 C14 C19 1.3(3)
C19 C14 C15 C16 1.1(4)
C13 C14 C15 C16 179.9(3)
C14 C15 C16 C17 -0.5(5)
C15 C16 C17 C18 -0.5(5)
C16 C17 C18 C19 0.8(4)
C17 C18 C19 N7 -177.5(2)
C17 C18 C19 C14 -0.1(4)
C8 N7 C19 C18 179.7(2)
C1 N7 C19 C18 -5.8(4)
C8 N7 C19 C14 2.0(3)
C1 N7 C19 C14 176.5(2)
C15 C14 C19 C18 -0.8(4)
C13 C14 C19 C18 -179.9(2)
C15 C14 C19 N7 177.0(2)
C13 C14 C19 N7 -2.0(3)
C32 N20 C21 C22 176.7(2)
C2 N20 C21 C22 -3.0(4)
C32 N20 C21 C26 0.1(3)
C2 N20 C21 C26 -179.6(2)
N20 C21 C22 C23 -175.8(2)
C26 C21 C22 C23 0.4(4)
C21 C22 C23 C24 -0.8(4)
C22 C23 C24 C25 0.4(4)
C23 C24 C25 C26 0.4(4)
C24 C25 C26 C21 -0.8(4)
C24 C25 C26 C27 176.4(3)
C22 C21 C26 C25 0.4(4)
N20 C21 C26 C25 177.3(2)
C22 C21 C26 C27 -177.5(2)
N20 C21 C26 C27 -0.6(3)
C25 C26 C27 C28 4.0(5)
C21 C26 C27 C28 -178.5(3)
C25 C26 C27 C32 -176.6(3)
C21 C26 C27 C32 0.9(3)
C32 C27 C28 C29 1.1(4)
C26 C27 C28 C29 -179.6(3)
C27 C28 C29 C30 -0.7(4)
C28 C29 C30 C31 -1.0(4)
C29 C30 C31 C32 2.2(4)
C30 C31 C32 C27 -1.7(3)
C30 C31 C32 N20 -179.9(2)
C28 C27 C32 C31 0.1(3)
C26 C27 C32 C31 -179.4(2)
C28 C27 C32 N20 178.6(2)
C26 C27 C32 N20 -0.8(3)
C21 N20 C32 C31 178.9(2)
C2 N20 C32 C31 -1.4(4)
C21 N20 C32 C27 0.5(3)
C2 N20 C32 C27 -179.8(2)
N36 N37 C33 O34 -0.7(3)
N36 N37 C33 C4 177.3(2)
C35 O34 C33 N37 1.0(3)
C35 O34 C33 C4 -177.2(2)
C3 C4 C33 N37 61.0(4)
C5 C4 C33 N37 -119.0(3)
C3 C4 C33 O34 -121.1(2)
C5 C4 C33 O34 58.9(3)
N37 N36 C35 O34 0.5(3)
N37 N36 C35 C38 -177.3(2)
C33 O34 C35 N36 -0.9(3)
C33 O34 C35 C38 177.1(2)
N36 C35 C38 C39 15.9(4)
O34 C35 C38 C39 -161.8(2)
N36 C35 C38 C43 -165.6(3)
O34 C35 C38 C43 16.8(3)
C43 C38 C39 C40 -1.3(4)
C35 C38 C39 C40 177.4(2)
C38 C39 C40 C41 0.1(4)
C44 O41 C41 C40 9.0(4)
C44 O41 C41 C42 -170.4(2)
C39 C40 C41 O41 -177.6(3)
C39 C40 C41 C42 1.7(4)
O41 C41 C42 C43 177.1(2)
C40 C41 C42 C43 -2.3(4)
C41 C42 C43 C38 1.1(4)
C39 C38 C43 C42 0.7(4)
C35 C38 C43 C42 -177.9(2)
N48 N49 C45 O46 -0.3(3)
N48 N49 C45 C5 -178.3(2)
C47 O46 C45 N49 0.5(3)
C47 O46 C45 C5 178.6(2)
C6 C5 C45 N49 21.8(4)
C4 C5 C45 N49 -161.8(2)
C6 C5 C45 O46 -156.0(2)
C4 C5 C45 O46 20.4(3)
N49 N48 C47 O46 0.4(3)
N49 N48 C47 C50 -179.1(2)
C45 O46 C47 N48 -0.5(3)
C45 O46 C47 C50 179.0(2)
N48 C47 C50 C55 7.7(4)
O46 C47 C50 C55 -171.8(2)
N48 C47 C50 C51 -172.1(3)
O46 C47 C50 C51 8.5(3)
C55 C50 C51 C52 1.0(4)
C47 C50 C51 C52 -179.3(2)
C50 C51 C52 C53 0.4(4)
C56 O53 C53 C52 175.6(3)
C56 O53 C53 C54 -5.7(4)
C51 C52 C53 O53 176.9(3)
C51 C52 C53 C54 -1.9(4)
O53 C53 C54 C55 -176.8(3)
C52 C53 C54 C55 1.8(4)
C53 C54 C55 C50 -0.4(4)
C51 C50 C55 C54 -1.1(4)
C47 C50 C55 C54 179.2(2)
